data_4108946
loop_
_publ_author_name
'Jeremy M. Richter'
'Yoshihiro Ishihara'
'Takeshi Masuda'
'Brandon W. Whitefield'
'Tom\'as Llamas'
'Antti Pohjakallio'
'Phil S. Baran'

_publ_section_title
;
 Enantiospecific Total Synthesis of the Hapalindoles, Fischerindoles, and
 Welwitindolinones via a Redox Economic Approach
;
_journal_name_full 'Journal of the American Chemical Society'
_journal_page_first 17938
_journal_page_last 17954
_journal_paper_doi 10.1021/ja806981k
_journal_volume 130
_journal_year 2008
_chemical_formula_sum 'C23 H25 Cl N O'
_chemical_formula_weight 366.89
_chemical_name_systematic
; 
 ? 
;
_space_group_IT_number 5
_symmetry_cell_setting monoclinic
_symmetry_space_group_name_Hall 'C 2y'
_symmetry_space_group_name_H-M 'C 1 2 1'
_atom_sites_solution_hydrogens geom
_atom_sites_solution_primary direct
_atom_sites_solution_secondary difmap
_audit_creation_method SHELXL-97
_cell_angle_alpha 90.00
_cell_angle_beta 120.61(3)
_cell_angle_gamma 90.00
_cell_formula_units_Z 4
_cell_length_a 17.552(4)
_cell_length_b 8.9917(18)
_cell_length_c 15.525(3)
_cell_measurement_reflns_used 2212
_cell_measurement_temperature 296(2)
_cell_measurement_theta_max 24.92
_cell_measurement_theta_min 2.64
_cell_volume 2108.8(10)
_computing_cell_refinement 'Bruker SAINT+'
_computing_data_collection 'Bruker SMART'
_computing_data_reduction 'Bruker SAINT+'
_computing_molecular_graphics 'Bruker SHELXTL'
_computing_publication_material 'Bruker SHELXTL'
_computing_structure_refinement 'SHELXL-97 (Sheldrick, 1997)'
_computing_structure_solution 'SHELXS-97 (Sheldrick, 1997)'
_diffrn_ambient_temperature 296(2)
_diffrn_measured_fraction_theta_full 0.999
_diffrn_measured_fraction_theta_max 0.999
_diffrn_measurement_device_type 'CCD area detector'
_diffrn_measurement_method 'phi and omega scans'
_diffrn_radiation_monochromator graphite
_diffrn_radiation_source 'normal-focus sealed tube'
_diffrn_radiation_type MoK\a
_diffrn_radiation_wavelength 0.71073
_diffrn_reflns_av_R_equivalents 0.0334
_diffrn_reflns_av_sigmaI/netI 0.0533
_diffrn_reflns_limit_h_max 20
_diffrn_reflns_limit_h_min -20
_diffrn_reflns_limit_k_max 10
_diffrn_reflns_limit_k_min -10
_diffrn_reflns_limit_l_max 18
_diffrn_reflns_limit_l_min -18
_diffrn_reflns_number 7841
_diffrn_reflns_theta_full 25.00
_diffrn_reflns_theta_max 25.00
_diffrn_reflns_theta_min 1.52
_diffrn_standards_decay_% 1
_exptl_absorpt_coefficient_mu 0.192
_exptl_absorpt_correction_T_max 0.9774
_exptl_absorpt_correction_T_min 0.9537
_exptl_absorpt_correction_type empirical
_exptl_absorpt_process_details 'SADABS (Sheldrick, 1999)'
_exptl_crystal_colour Colorless
_exptl_crystal_density_diffrn 1.156
_exptl_crystal_density_meas 0
_exptl_crystal_description Parallelepiped
_exptl_crystal_F_000 780
_exptl_crystal_size_max 0.25
_exptl_crystal_size_mid 0.19
_exptl_crystal_size_min 0.12
_refine_diff_density_max 0.222
_refine_diff_density_min -0.171
_refine_diff_density_rms 0.031
_refine_ls_abs_structure_details 'Flack H D (1983), Acta Cryst. A39, 876-881'
_refine_ls_abs_structure_Flack 0.08(10)
_refine_ls_extinction_method riding
_refine_ls_goodness_of_fit_ref 1.009
_refine_ls_hydrogen_treatment mixed
_refine_ls_matrix_type full
_refine_ls_number_parameters 235
_refine_ls_number_reflns 3700
_refine_ls_number_restraints 1
_refine_ls_restrained_S_all 1.009
_refine_ls_R_factor_all 0.0906
_refine_ls_R_factor_gt 0.0516
_refine_ls_shift/su_max 0.108
_refine_ls_shift/su_mean 0.013
_refine_ls_structure_factor_coef Fsqd
_refine_ls_weighting_details 'calc w=1/[\s^2^(Fo^2^)+(0.0600P)^2^+0.1500P] where P=(Fo^2^+2Fc^2^)/3'
_refine_ls_weighting_scheme calc
_refine_ls_wR_factor_gt 0.1124
_refine_ls_wR_factor_ref 0.1303
_reflns_number_gt 2405
_reflns_number_total 3700
_reflns_threshold_expression >2sigma(I)
_cod_data_source_file ja806981k_si_008.cif
_cod_data_source_block jeri
_cod_original_cell_volume 2108.7(7)
_cod_database_code 4108946

loop_
_symmetry_equiv_pos_as_xyz
'x, y, z'
'-x, y, -z'
'x+1/2, y+1/2, z'
'-x+1/2, y+1/2, -z'

loop_
_atom_site_label
_atom_site_type_symbol
_atom_site_fract_x
_atom_site_fract_y
_atom_site_fract_z
_atom_site_U_iso_or_equiv
_atom_site_adp_type
_atom_site_occupancy
_atom_site_symmetry_multiplicity
_atom_site_calc_flag
_atom_site_refinement_flags
Cl1 Cl 0.17897(8) 0.44461(13) 0.45339(7) 0.1293(3) Uani 1 1 d .
O1 O 0.19543(14) 0.5963(2) 0.15468(16) 0.0784(6) Uani 1 1 d .
N1 N 0.27383(15) 0.2377(3) -0.00490(17) 0.0672(7) Uani 1 1 d .
H1A H 0.2662 0.1880 -0.0560 0.081 Uiso 1 1 calc R
C1 C 0.39085(16) 0.4933(3) 0.19279(19) 0.0591(8) Uani 1 1 d .
H1B H 0.3847 0.5340 0.2441 0.071 Uiso 1 1 calc R
C2 C 0.46207(19) 0.5323(4) 0.1816(2) 0.0754(9) Uani 1 1 d .
H2A H 0.5039 0.5996 0.2259 0.090 Uiso 1 1 calc R
C3 C 0.47161(18) 0.4727(4) 0.1055(2) 0.0731(9) Uani 1 1 d .
H3A H 0.5199 0.5007 0.1000 0.088 Uiso 1 1 calc R
C4 C 0.41246(18) 0.3746(3) 0.0390(2) 0.0672(8) Uani 1 1 d .
H4A H 0.4193 0.3349 -0.0120 0.081 Uiso 1 1 calc R
C5 C 0.34126(17) 0.3356(3) 0.04961(19) 0.0553(7) Uani 1 1 d .
C6 C 0.32957(16) 0.3933(3) 0.12638(18) 0.0484(7) Uani 1 1 d .
C7 C 0.25068(16) 0.3251(3) 0.11466(18) 0.0502(7) Uani 1 1 d .
C8 C 0.22082(18) 0.2325(3) 0.03553(19) 0.0596(8) Uani 1 1 d .
H8A H 0.1707 0.1729 0.0118 0.071 Uiso 1 1 calc R
C9 C 0.21464(17) 0.3340(3) 0.18392(19) 0.0510(7) Uani 1 1 d .
H9A H 0.1613 0.2721 0.1549 0.061 Uiso 1 1 calc R
C10 C 0.18724(17) 0.4905(3) 0.19571(19) 0.0546(7) Uani 1 1 d .
C11 C 0.14921(18) 0.5086(3) 0.2654(2) 0.0630(7) Uani 1 1 d .
C12 C 0.2164(2) 0.4367(4) 0.3643(2) 0.0745(8) Uani 1 1 d .
H12A H 0.2711 0.4951 0.3921 0.089 Uiso 1 1 calc R
C13 C 0.2395(2) 0.2782(4) 0.3559(2) 0.0707(9) Uani 1 1 d .
H13A H 0.1866 0.2172 0.3280 0.085 Uiso 1 1 calc R
H13B H 0.2815 0.2402 0.4219 0.085 Uiso 1 1 calc R
C14 C 0.27977(19) 0.2697(3) 0.28882(19) 0.0566(7) Uani 1 1 d .
H14A H 0.3327 0.3327 0.3190 0.068 Uiso 1 1 calc R
C15 C 0.1392(2) 0.6743(4) 0.2813(3) 0.0889(10) Uani 1 1 d .
H15A H 0.1158 0.6847 0.3250 0.107 Uiso 1 1 calc R
H15B H 0.0995 0.7200 0.2180 0.107 Uiso 1 1 calc R
H15C H 0.1960 0.7219 0.3107 0.107 Uiso 1 1 calc R
C16 C 0.0600(2) 0.4319(4) 0.2153(3) 0.0846(9) Uani 1 1 d .
H16A H 0.0569 0.3467 0.2475 0.102 Uiso 1 1 calc R
C17 C -0.0074(3) 0.4648(7) 0.1404(4) 0.190(3) Uani 1 1 d .
H17A H -0.0093 0.5486 0.1043 0.228 Uiso 1 1 calc R
H17B H -0.0577 0.4064 0.1183 0.228 Uiso 1 1 calc R
C18 C 0.3084(2) 0.1147(3) 0.2823(3) 0.0767(9) Uani 1 1 d .
C19 C 0.2441(3) -0.0039(4) 0.2445(3) 0.1159(14) Uani 1 1 d .
H19A H 0.2728 -0.0957 0.2464 0.139 Uiso 1 1 calc R
H19B H 0.1991 0.0177 0.1768 0.139 Uiso 1 1 calc R
H19C H 0.2176 -0.0125 0.2853 0.139 Uiso 1 1 calc R
C20 C 0.3938(3) 0.0890(5) 0.3112(4) 0.1375(18) Uani 1 1 d .
H20A H 0.4121 -0.0065 0.3070 0.165 Uiso 1 1 calc R
H20B H 0.4344 0.1666 0.3354 0.165 Uiso 1 1 calc R
C1B C 0.5263(6) 0.4351(9) 0.4783(7) 0.284(8) Uani 1 1 d .
H1BA H 0.5435 0.3473 0.4613 0.341 Uiso 1 1 calc R
C2B C 0.5507(5) 0.5697(14) 0.4621(5) 0.223(5) Uani 1 1 d .
H2BA H 0.5877 0.5754 0.4356 0.268 Uiso 1 1 calc R
C3B C 0.5248(4) 0.6855(11) 0.4818(7) 0.227(5) Uani 1 1 d .
H3BA H 0.5426 0.7763 0.4691 0.272 Uiso 1 1 calc R

loop_
_atom_site_aniso_label
_atom_site_aniso_U_11
_atom_site_aniso_U_22
_atom_site_aniso_U_33
_atom_site_aniso_U_23
_atom_site_aniso_U_13
_atom_site_aniso_U_12
Cl1 0.2248(8) 0.1132(8) 0.1182(5) 0.0027(6) 0.1370(5) 0.0091(8)
O1 0.1144(13) 0.0568(13) 0.1010(13) 0.0197(10) 0.0818(11) 0.0119(11)
N1 0.0812(15) 0.0726(17) 0.0638(12) -0.0196(12) 0.0485(12) -0.0092(14)
C1 0.0630(15) 0.0601(19) 0.0563(14) -0.0008(14) 0.0318(13) -0.0101(15)
C2 0.0633(17) 0.072(2) 0.0829(19) 0.0017(17) 0.0316(16) -0.0162(17)
C3 0.0633(16) 0.079(2) 0.0908(19) 0.0154(18) 0.0496(15) 0.0035(17)
C4 0.0742(16) 0.068(2) 0.0791(17) 0.0096(15) 0.0537(15) 0.0130(16)
C5 0.0609(14) 0.0547(17) 0.0612(14) 0.0045(13) 0.0391(13) 0.0065(15)
C6 0.0534(14) 0.0449(15) 0.0498(13) 0.0016(12) 0.0283(12) -0.0028(13)
C7 0.0548(14) 0.0469(16) 0.0538(14) -0.0028(12) 0.0311(12) -0.0076(13)
C8 0.0684(16) 0.0574(18) 0.0598(15) -0.0133(14) 0.0377(14) -0.0130(15)
C9 0.0609(14) 0.0456(16) 0.0567(14) -0.0031(12) 0.0373(12) -0.0092(13)
C10 0.0662(14) 0.0509(17) 0.0570(14) 0.0000(13) 0.0390(12) -0.0084(14)
C11 0.0870(17) 0.0455(16) 0.0817(16) -0.0044(14) 0.0613(14) -0.0104(16)
C12 0.1064(19) 0.074(2) 0.0700(15) -0.0093(16) 0.0644(15) -0.0168(19)
C13 0.096(2) 0.0610(19) 0.0661(16) 0.0119(14) 0.0491(16) 0.0000(17)
C14 0.0682(16) 0.0494(17) 0.0579(15) 0.0037(13) 0.0363(13) -0.0042(14)
C15 0.125(2) 0.0578(19) 0.121(2) -0.0041(19) 0.090(2) -0.0013(19)
C16 0.0879(19) 0.073(2) 0.123(2) 0.006(2) 0.0754(18) -0.0064(19)
C17 0.109(4) 0.147(5) 0.231(6) 0.045(5) 0.026(4) -0.031(4)
C18 0.103(2) 0.0550(19) 0.089(2) 0.0106(16) 0.0613(18) 0.0071(18)
C19 0.162(3) 0.0406(19) 0.164(4) 0.002(2) 0.096(3) -0.009(2)
C20 0.115(3) 0.092(3) 0.214(5) 0.000(3) 0.090(3) 0.022(3)
C1B 0.194(10) 0.229(7) 0.177(8) -0.082(8) -0.089(7) 0.073(7)
C2B 0.125(5) 0.407(16) 0.104(4) 0.012(7) 0.034(4) 0.103(7)
C3B 0.137(7) 0.260(9) 0.269(10) 0.094(8) 0.094(6) 0.010(6)

loop_
_atom_type_symbol
_atom_type_description
_atom_type_scat_dispersion_real
_atom_type_scat_dispersion_imag
_atom_type_scat_source
C C 0.0033 0.0016 'International Tables Vol C Tables 4.2.6.8 and 6.1.1.4'
H H 0.0000 0.0000 'International Tables Vol C Tables 4.2.6.8 and 6.1.1.4'
N N 0.0061 0.0033 'International Tables Vol C Tables 4.2.6.8 and 6.1.1.4'
O O 0.0106 0.0060 'International Tables Vol C Tables 4.2.6.8 and 6.1.1.4'
Cl Cl 0.1484 0.1585 'International Tables Vol C Tables 4.2.6.8 and 6.1.1.4'

loop_
_geom_angle_atom_site_label_1
_geom_angle_atom_site_label_2
_geom_angle_atom_site_label_3
_geom_angle
_geom_angle_site_symmetry_3
C8 N1 C5 108.4(2) .
C6 C1 C2 118.6(3) .
C3 C2 C1 121.1(3) .
C4 C3 C2 121.7(3) .
C3 C4 C5 117.5(3) .
N1 C5 C4 129.6(3) .
N1 C5 C6 107.9(2) .
C4 C5 C6 122.4(3) .
C1 C6 C5 118.6(2) .
C1 C6 C7 135.0(2) .
C5 C6 C7 106.4(2) .
C8 C7 C6 106.3(2) .
C8 C7 C9 125.1(2) .
C6 C7 C9 128.0(2) .
C7 C8 N1 111.0(2) .
C7 C9 C10 114.1(2) .
C7 C9 C14 112.2(2) .
C10 C9 C14 109.1(2) .
O1 C10 C9 122.6(2) .
O1 C10 C11 120.2(3) .
C9 C10 C11 117.1(2) .
C16 C11 C12 113.0(3) .
C16 C11 C15 110.6(3) .
C12 C11 C15 110.0(3) .
C16 C11 C10 107.2(2) .
C12 C11 C10 105.9(2) .
C15 C11 C10 109.9(2) .
C13 C12 C11 114.7(2) .
C13 C12 Cl1 108.8(2) .
C11 C12 Cl1 111.0(2) .
C12 C13 C14 110.2(2) .
C18 C14 C13 112.3(2) .
C18 C14 C9 111.6(2) .
C13 C14 C9 110.4(2) .
C17 C16 C11 129.5(4) .
C20 C18 C19 121.1(4) .
C20 C18 C14 119.4(3) .
C19 C18 C14 119.6(3) .
C2B C1B C1B 116.2(7) 2_656
C3B C2B C1B 121.1(10) .
C2B C3B C3B 122.6(7) 2_656

loop_
_geom_bond_atom_site_label_1
_geom_bond_atom_site_label_2
_geom_bond_distance
_geom_bond_site_symmetry_2
Cl1 C12 1.809(3) .
O1 C10 1.194(3) .
N1 C8 1.363(3) .
N1 C5 1.368(3) .
C1 C6 1.378(3) .
C1 C2 1.392(4) .
C2 C3 1.382(5) .
C3 C4 1.353(4) .
C4 C5 1.386(4) .
C5 C6 1.407(4) .
C6 C7 1.439(3) .
C7 C8 1.350(3) .
C7 C9 1.502(4) .
C9 C10 1.528(4) .
C9 C14 1.548(4) .
C10 C11 1.542(4) .
C11 C16 1.515(4) .
C11 C12 1.524(4) .
C11 C15 1.535(4) .
C12 C13 1.506(5) .
C13 C14 1.529(4) .
C14 C18 1.503(4) .
C16 C17 1.199(5) .
C18 C20 1.347(5) .
C18 C19 1.442(5) .
C1B C2B 1.350(14) .
C1B C1B 1.39(2) 2_656
C2B C3B 1.236(12) .
C3B C3B 1.257(16) 2_656

loop_
_geom_hbond_atom_site_label_D
_geom_hbond_atom_site_label_H
_geom_hbond_atom_site_label_A
_geom_hbond_distance_DH
_geom_hbond_distance_HA
_geom_hbond_distance_DA
_geom_hbond_angle_DHA
_geom_hbond_site_symmetry_A
N1 H1A O1 0.86 2.13 2.931(3) 155.2 4_545

loop_
_geom_torsion_atom_site_label_1
_geom_torsion_atom_site_label_2
_geom_torsion_atom_site_label_3
_geom_torsion_atom_site_label_4
_geom_torsion
_geom_torsion_site_symmetry_1
_geom_torsion_site_symmetry_4
C6 C1 C2 C3 0.1(4) . .
C1 C2 C3 C4 0.1(5) . .
C2 C3 C4 C5 0.0(4) . .
C8 N1 C5 C4 178.0(3) . .
C8 N1 C5 C6 -0.1(3) . .
C3 C4 C5 N1 -178.3(3) . .
C3 C4 C5 C6 -0.4(4) . .
C2 C1 C6 C5 -0.4(4) . .
C2 C1 C6 C7 178.5(3) . .
N1 C5 C6 C1 178.9(2) . .
C4 C5 C6 C1 0.6(4) . .
N1 C5 C6 C7 -0.3(3) . .
C4 C5 C6 C7 -178.6(2) . .
C1 C6 C7 C8 -178.3(3) . .
C5 C6 C7 C8 0.7(3) . .
C1 C6 C7 C9 -7.0(5) . .
C5 C6 C7 C9 172.0(2) . .
C6 C7 C8 N1 -0.8(3) . .
C9 C7 C8 N1 -172.5(2) . .
C5 N1 C8 C7 0.6(3) . .
C8 C7 C9 C10 -126.4(3) . .
C6 C7 C9 C10 63.8(3) . .
C8 C7 C9 C14 108.9(3) . .
C6 C7 C9 C14 -60.9(3) . .
C7 C9 C10 O1 -1.3(4) . .
C14 C9 C10 O1 125.1(3) . .
C7 C9 C10 C11 179.8(2) . .
C14 C9 C10 C11 -53.9(3) . .
O1 C10 C11 C16 112.4(3) . .
C9 C10 C11 C16 -68.6(3) . .
O1 C10 C11 C12 -126.7(3) . .
C9 C10 C11 C12 52.3(3) . .
O1 C10 C11 C15 -7.9(4) . .
C9 C10 C11 C15 171.1(2) . .
C16 C11 C12 C13 62.6(3) . .
C15 C11 C12 C13 -173.3(3) . .
C10 C11 C12 C13 -54.5(3) . .
C16 C11 C12 Cl1 -61.2(3) . .
C15 C11 C12 Cl1 62.9(3) . .
C10 C11 C12 Cl1 -178.33(19) . .
C11 C12 C13 C14 60.4(3) . .
Cl1 C12 C13 C14 -174.61(19) . .
C12 C13 C14 C18 177.0(3) . .
C12 C13 C14 C9 -57.8(3) . .
C7 C9 C14 C18 -53.3(3) . .
C10 C9 C14 C18 179.3(2) . .
C7 C9 C14 C13 -178.8(2) . .
C10 C9 C14 C13 53.7(3) . .
C12 C11 C16 C17 175.9(5) . .
C15 C11 C16 C17 52.1(6) . .
C10 C11 C16 C17 -67.8(6) . .
C13 C14 C18 C20 -121.1(4) . .
C9 C14 C18 C20 114.4(4) . .
C13 C14 C18 C19 59.3(4) . .
C9 C14 C18 C19 -65.2(4) . .
C1B C1B C2B C3B -2.5(15) 2_656 .
C1B C2B C3B C3B 0.5(17) . 2_656
